data_7241709
loop_
_publ_author_name
'Jakupec, Nikola'
'Fotovi\'c, Luka'
'Stilinovi\'c, Vladimir'

_publ_section_title
;
 The effect of halogen bonding on protonated hexacyanoferrate networks in
 hexacyanoferrates of halogenopyridines
;
_journal_issue 46
_journal_name_full CrystEngComm
_journal_page_first 8142
_journal_page_last 8150
_journal_paper_doi 10.1039/D0CE01359E
_journal_volume 22
_journal_year 2020
_chemical_formula_sum 'C34 H32 Cl4 Fe2 N16 O2'
_chemical_formula_weight 950.25
_space_group_crystal_system triclinic
_space_group_IT_number 2
_space_group_name_Hall '-P 1'
_space_group_name_H-M_alt 'P -1'
_atom_sites_solution_hydrogens mixed
_audit_creation_method SHELXL-2018/3
_audit_update_record
;
2020-09-14 deposited with the CCDC.	2020-11-09 downloaded from the CCDC.
;
_cell_angle_alpha 91.426(9)
_cell_angle_beta 108.865(10)
_cell_angle_gamma 90.318(9)
_cell_formula_units_Z 1
_cell_length_a 8.1771(9)
_cell_length_b 11.2544(12)
_cell_length_c 12.1692(15)
_cell_measurement_reflns_used 2682
_cell_measurement_temperature 293(2)
_cell_measurement_theta_max 27.1290
_cell_measurement_theta_min 4.4950
_cell_volume 1059.3(2)
_computing_structure_refinement 'SHELXL-2018/3 (Sheldrick, 2018)'
_diffrn_ambient_temperature 293(2)
_diffrn_detector_area_resol_mean 16.3426
_diffrn_measured_fraction_theta_full 0.993
_diffrn_measured_fraction_theta_max 0.993
_diffrn_measurement_device_type 'Xcalibur, Sapphire3'
_diffrn_measurement_method '\w scans'
_diffrn_radiation_type MoK\a
_diffrn_radiation_wavelength 0.71073
_diffrn_reflns_av_R_equivalents 0.0274
_diffrn_reflns_av_unetI/netI 0.0632
_diffrn_reflns_Laue_measured_fraction_full 0.993
_diffrn_reflns_Laue_measured_fraction_max 0.993
_diffrn_reflns_limit_h_max 10
_diffrn_reflns_limit_h_min -9
_diffrn_reflns_limit_k_max 13
_diffrn_reflns_limit_k_min -13
_diffrn_reflns_limit_l_max 15
_diffrn_reflns_limit_l_min -13
_diffrn_reflns_number 8386
_diffrn_reflns_point_group_measured_fraction_full 0.993
_diffrn_reflns_point_group_measured_fraction_max 0.993
_diffrn_reflns_theta_full 25.242
_diffrn_reflns_theta_max 26.000
_diffrn_reflns_theta_min 4.449
_diffrn_source 'fine-focus sealed X-ray tube'
_exptl_absorpt_coefficient_mu 0.989
_exptl_absorpt_correction_T_max 1.00000
_exptl_absorpt_correction_T_min 0.88160
_exptl_absorpt_correction_type multi-scan
_exptl_absorpt_process_details
;
CrysAlisPro 1.171.39.46e (Rigaku Oxford Diffraction, 2018)
Empirical absorption correction using spherical harmonics,
 implemented in SCALE3 ABSPACK scaling algorithm.
;
_exptl_crystal_colour yellow
_exptl_crystal_density_diffrn 1.490
_exptl_crystal_description block
_exptl_crystal_F_000 484
_exptl_crystal_size_max 0.32
_exptl_crystal_size_mid 0.22
_exptl_crystal_size_min 0.12
_refine_diff_density_max 0.523
_refine_diff_density_min -0.589
_refine_diff_density_rms 0.055
_refine_ls_extinction_method none
_refine_ls_goodness_of_fit_ref 1.020
_refine_ls_hydrogen_treatment mixed
_refine_ls_matrix_type full
_refine_ls_number_parameters 278
_refine_ls_number_reflns 4122
_refine_ls_number_restraints 4
_refine_ls_restrained_S_all 1.027
_refine_ls_R_factor_all 0.0674
_refine_ls_R_factor_gt 0.0433
_refine_ls_shift/su_max 0.000
_refine_ls_shift/su_mean 0.000
_refine_ls_structure_factor_coef Fsqd
_refine_ls_weighting_details 'w=1/[\s^2^(Fo^2^)+(0.0268P)^2^] where P=(Fo^2^+2Fc^2^)/3'
_refine_ls_weighting_scheme calc
_refine_ls_wR_factor_gt 0.0742
_refine_ls_wR_factor_ref 0.0821
_reflns_Friedel_coverage 0.000
_reflns_number_gt 3055
_reflns_number_total 4122
_reflns_threshold_expression 'I > 2\s(I)'
_cod_data_source_file d0ce01359e2.cif
_cod_data_source_block HCF_3ClPy
_cod_database_code 7241709
_shelx_shelxl_version_number 2018/3
_shelx_space_group_comment
;
The symmetry employed for this shelxl refinement is uniquely defined
by the following loop, which should always be used as a source of
symmetry information in preference to the above space-group names.
They are only intended as comments.
;

loop_
_space_group_symop_operation_xyz
'x, y, z'
'-x, -y, -z'

loop_
_atom_site_label
_atom_site_type_symbol
_atom_site_fract_x
_atom_site_fract_y
_atom_site_fract_z
_atom_site_U_iso_or_equiv
_atom_site_adp_type
_atom_site_occupancy
_atom_site_site_symmetry_order
_atom_site_calc_flag
_atom_site_refinement_flags_posn
_atom_site_refinement_flags_adp
_atom_site_refinement_flags_occupancy
_atom_site_disorder_assembly
_atom_site_disorder_group
Fe1 Fe 0.000000 0.500000 0.500000 0.02541(15) Uani 1 2 d DS . P . .
Fe2 Fe 0.500000 1.000000 1.000000 0.02455(15) Uani 1 2 d S . P . .
Cl2 Cl 0.12665(15) -0.12091(8) 0.44978(10) 0.0963(4) Uani 1 1 d . . . . .
Cl1 Cl 1.25324(13) 0.50597(10) 0.95766(9) 0.0895(3) Uani 1 1 d . . . . .
O1 O 0.3368(3) 0.35280(19) 0.28135(19) 0.0517(6) Uani 1 1 d D . . . .
N3 N 0.0610(3) 0.7178(2) 0.66173(18) 0.0402(6) Uani 1 1 d . . . . .
N8 N 0.3354(3) 0.1854(2) 0.4307(2) 0.0450(6) Uani 1 1 d . . . . .
H8N H 0.331046 0.234825 0.377078 0.054 Uiso 1 1 calc R U . . .
N2 N 0.2323(3) 0.3625(2) 0.7011(2) 0.0461(6) Uani 1 1 d D . . . .
N4 N 0.1989(3) 0.8863(2) 0.8097(2) 0.0449(6) Uani 1 1 d D . . . .
N6 N 0.6010(3) 0.7650(2) 1.12412(18) 0.0434(6) Uani 1 1 d . . . . .
C3 C 0.0396(3) 0.6362(2) 0.5997(2) 0.0285(6) Uani 1 1 d . . . . .
N1 N 0.2959(3) 0.5589(2) 0.4071(2) 0.0489(7) Uani 1 1 d . . . . .
C6 C 0.5589(3) 0.8519(2) 1.0745(2) 0.0295(6) Uani 1 1 d . . . . .
N5 N 0.7353(3) 0.9395(2) 0.8545(2) 0.0512(7) Uani 1 1 d . . . . .
C2 C 0.1464(3) 0.4139(2) 0.6240(2) 0.0319(6) Uani 1 1 d . . . . .
C5 C 0.6456(3) 0.9649(2) 0.9079(2) 0.0317(6) Uani 1 1 d . . . . .
C1 C 0.1847(2) 0.5388(2) 0.44708(19) 0.0321(6) Uani 1 1 d D . . . .
C4 C 0.3111(4) 0.9287(2) 0.8825(2) 0.0305(6) Uani 1 1 d . . . . .
N7 N 0.9701(3) 0.7766(2) 0.9792(2) 0.0583(7) Uani 1 1 d . . . . .
H7N H 0.898045 0.821350 0.930968 0.070 Uiso 1 1 calc R U . . .
C12 C 0.2429(4) 0.0857(3) 0.4023(2) 0.0421(7) Uani 1 1 d . . . . .
H12 H 0.175239 0.069167 0.325826 0.051 Uiso 1 1 calc R U . . .
C13 C 0.2489(4) 0.0083(2) 0.4869(3) 0.0459(8) Uani 1 1 d . . . . .
C8 C 1.1584(4) 0.6196(3) 1.0119(3) 0.0468(8) Uani 1 1 d . . . . .
C16 C 0.4351(4) 0.2122(3) 0.5392(3) 0.0577(9) Uani 1 1 d . . . . .
H16 H 0.498052 0.283255 0.556292 0.069 Uiso 1 1 calc R U . . .
C7 C 1.0412(4) 0.6882(3) 0.9376(3) 0.0529(9) Uani 1 1 d . . . . .
H7 H 1.010451 0.673686 0.857861 0.063 Uiso 1 1 calc R U . . .
C15 C 0.4434(5) 0.1351(4) 0.6238(3) 0.0704(11) Uani 1 1 d . . . . .
H15 H 0.513024 0.152766 0.699666 0.084 Uiso 1 1 calc R U . . .
C9 C 1.1988(4) 0.6389(3) 1.1287(3) 0.0569(9) Uani 1 1 d . . . . .
H9 H 1.279482 0.591728 1.180437 0.068 Uiso 1 1 calc R U . . .
C14 C 0.3508(5) 0.0318(4) 0.5990(3) 0.0656(10) Uani 1 1 d . . . . .
H14 H 0.356577 -0.021859 0.656993 0.079 Uiso 1 1 calc R U . . .
C17 C 0.4933(4) 0.3507(3) 0.2538(3) 0.0696(10) Uani 1 1 d . . . . .
H17A H 0.489475 0.409568 0.197309 0.104 Uiso 1 1 calc R U . . .
H17B H 0.506706 0.273498 0.222608 0.104 Uiso 1 1 calc R U . . .
H17C H 0.589261 0.367489 0.322831 0.104 Uiso 1 1 calc R U . . .
C11 C 1.0054(4) 0.7994(3) 1.0927(3) 0.0594(9) Uani 1 1 d . . . . .
H11 H 0.953401 0.862190 1.119149 0.071 Uiso 1 1 calc R U . . .
C10 C 1.1192(5) 0.7285(3) 1.1688(3) 0.0646(10) Uani 1 1 d . . . . .
H10 H 1.142970 0.740974 1.248259 0.077 Uiso 1 1 calc R U . . .
H1 H 0.336(4) 0.414(2) 0.322(2) 0.061(11) Uiso 1 1 d D . . . .
H2N H 0.292(5) 0.318(3) 0.770(3) 0.149(17) Uiso 1 1 d D . . . .
H4N H 0.148(6) 0.823(4) 0.751(4) 0.19(2) Uiso 1 1 d D . . . .

loop_
_atom_site_aniso_label
_atom_site_aniso_U_11
_atom_site_aniso_U_22
_atom_site_aniso_U_33
_atom_site_aniso_U_23
_atom_site_aniso_U_13
_atom_site_aniso_U_12
Fe1 0.0320(3) 0.0207(3) 0.0209(3) 0.0024(2) 0.0047(2) 0.0036(2)
Fe2 0.0313(3) 0.0200(3) 0.0194(3) 0.0024(2) 0.0039(2) 0.0026(2)
Cl2 0.1319(10) 0.0491(6) 0.1452(10) -0.0066(6) 0.0974(9) -0.0202(6)
Cl1 0.0924(8) 0.0870(8) 0.1029(8) -0.0190(6) 0.0522(7) 0.0138(6)
O1 0.0549(15) 0.0376(14) 0.0675(15) 0.0036(12) 0.0263(12) 0.0035(11)
N3 0.0463(15) 0.0346(15) 0.0347(13) -0.0084(11) 0.0069(12) -0.0022(12)
N8 0.0488(16) 0.0388(16) 0.0536(16) 0.0129(12) 0.0241(13) 0.0085(13)
N2 0.0601(18) 0.0391(15) 0.0348(15) 0.0130(12) 0.0085(13) 0.0154(13)
N4 0.0501(16) 0.0423(16) 0.0362(15) -0.0084(12) 0.0064(13) -0.0122(13)
N6 0.0540(16) 0.0345(15) 0.0378(14) 0.0131(11) 0.0086(12) 0.0098(12)
C3 0.0289(15) 0.0285(15) 0.0256(14) 0.0064(11) 0.0048(12) 0.0015(12)
N1 0.0461(16) 0.0511(17) 0.0484(15) 0.0034(12) 0.0139(13) -0.0009(13)
C6 0.0331(16) 0.0312(16) 0.0209(13) 0.0001(11) 0.0044(12) 0.0020(13)
N5 0.0597(18) 0.0592(18) 0.0412(14) 0.0109(13) 0.0242(14) 0.0189(14)
C2 0.0418(17) 0.0273(15) 0.0277(15) 0.0008(12) 0.0127(13) 0.0033(13)
C5 0.0415(17) 0.0272(15) 0.0229(14) 0.0058(11) 0.0049(13) 0.0041(13)
C1 0.0359(16) 0.0271(15) 0.0292(15) 0.0017(12) 0.0045(13) 0.0029(13)
C4 0.0406(17) 0.0239(15) 0.0286(15) 0.0029(11) 0.0130(13) 0.0024(13)
N7 0.0499(17) 0.063(2) 0.0622(19) 0.0321(15) 0.0157(15) 0.0133(15)
C12 0.0453(19) 0.0417(19) 0.0412(17) 0.0024(14) 0.0164(15) 0.0056(15)
C13 0.057(2) 0.0341(18) 0.059(2) 0.0067(15) 0.0357(18) 0.0080(15)
C8 0.0441(19) 0.053(2) 0.0488(19) 0.0056(15) 0.0220(16) 0.0031(16)
C16 0.049(2) 0.053(2) 0.071(2) -0.019(2) 0.022(2) -0.0011(18)
C7 0.056(2) 0.068(2) 0.0385(18) 0.0128(16) 0.0194(17) 0.0026(19)
C15 0.065(3) 0.104(4) 0.040(2) -0.010(2) 0.0153(19) 0.012(2)
C9 0.053(2) 0.065(2) 0.047(2) 0.0106(17) 0.0072(17) 0.0126(18)
C14 0.081(3) 0.081(3) 0.048(2) 0.0224(19) 0.038(2) 0.029(2)
C17 0.058(2) 0.066(3) 0.093(3) 0.004(2) 0.036(2) 0.002(2)
C11 0.058(2) 0.053(2) 0.073(3) -0.0009(19) 0.030(2) 0.0064(19)
C10 0.068(2) 0.080(3) 0.042(2) -0.0020(19) 0.0116(19) 0.008(2)

loop_
_atom_type_symbol
_atom_type_description
_atom_type_scat_dispersion_real
_atom_type_scat_dispersion_imag
_atom_type_scat_source
C C 0.0033 0.0016 'International Tables Vol C Tables 4.2.6.8 and 6.1.1.4'
H H 0.0000 0.0000 'International Tables Vol C Tables 4.2.6.8 and 6.1.1.4'
N N 0.0061 0.0033 'International Tables Vol C Tables 4.2.6.8 and 6.1.1.4'
O O 0.0106 0.0060 'International Tables Vol C Tables 4.2.6.8 and 6.1.1.4'
Cl Cl 0.1484 0.1585 'International Tables Vol C Tables 4.2.6.8 and 6.1.1.4'
Fe Fe 0.3463 0.8444 'International Tables Vol C Tables 4.2.6.8 and 6.1.1.4'

loop_
_geom_angle_atom_site_label_1
_geom_angle_atom_site_label_2
_geom_angle_atom_site_label_3
_geom_angle
_geom_angle_site_symmetry_1
_geom_angle_site_symmetry_3
_geom_angle_publ_flag
C1 Fe1 C1 180.0 2_566 . ?
C1 Fe1 C2 91.63(11) 2_566 2_566 ?
C1 Fe1 C2 88.37(11) . 2_566 ?
C1 Fe1 C2 88.37(11) 2_566 . ?
C1 Fe1 C2 91.63(11) . . ?
C2 Fe1 C2 180.00(16) 2_566 . ?
C1 Fe1 C3 87.58(10) 2_566 . ?
C1 Fe1 C3 92.42(10) . . ?
C2 Fe1 C3 91.10(10) 2_566 . ?
C2 Fe1 C3 88.90(10) . . ?
C1 Fe1 C3 92.42(10) 2_566 2_566 ?
C1 Fe1 C3 87.58(10) . 2_566 ?
C2 Fe1 C3 88.90(10) 2_566 2_566 ?
C2 Fe1 C3 91.10(10) . 2_566 ?
C3 Fe1 C3 180.0 . 2_566 ?
C4 Fe2 C4 180.0 2_677 . ?
C4 Fe2 C6 88.71(11) 2_677 . ?
C4 Fe2 C6 91.29(11) . . ?
C4 Fe2 C6 91.29(11) 2_677 2_677 ?
C4 Fe2 C6 88.71(11) . 2_677 ?
C6 Fe2 C6 180.0 . 2_677 ?
C4 Fe2 C5 90.58(10) 2_677 . ?
C4 Fe2 C5 89.42(10) . . ?
C6 Fe2 C5 89.78(11) . . ?
C6 Fe2 C5 90.22(11) 2_677 . ?
C4 Fe2 C5 89.42(10) 2_677 2_677 ?
C4 Fe2 C5 90.58(10) . 2_677 ?
C6 Fe2 C5 90.23(11) . 2_677 ?
C6 Fe2 C5 89.78(11) 2_677 2_677 ?
C5 Fe2 C5 180.0 . 2_677 ?
C17 O1 H1 110(2) . . ?
C12 N8 C16 122.6(3) . . ?
C12 N8 H8N 118.7 . . ?
C16 N8 H8N 118.7 . . ?
C2 N2 H2N 173(3) . . ?
C4 N4 H4N 152(3) . . ?
N3 C3 Fe1 178.3(2) . . ?
N6 C6 Fe2 176.6(2) . . ?
N2 C2 Fe1 178.0(2) . . ?
N5 C5 Fe2 177.2(2) . . ?
N1 C1 Fe1 175.6(2) . . ?
N4 C4 Fe2 178.4(2) . . ?
C7 N7 C11 122.9(3) . . ?
C7 N7 H7N 118.5 . . ?
C11 N7 H7N 118.5 . . ?
N8 C12 C13 118.7(3) . . ?
N8 C12 H12 120.7 . . ?
C13 C12 H12 120.7 . . ?
C12 C13 C14 120.5(3) . . ?
C12 C13 Cl2 118.5(3) . . ?
C14 C13 Cl2 120.9(3) . . ?
C7 C8 C9 120.1(3) . . ?
C7 C8 Cl1 119.3(2) . . ?
C9 C8 Cl1 120.6(3) . . ?
N8 C16 C15 119.2(3) . . ?
N8 C16 H16 120.4 . . ?
C15 C16 H16 120.4 . . ?
N7 C7 C8 119.3(3) . . ?
N7 C7 H7 120.3 . . ?
C8 C7 H7 120.3 . . ?
C16 C15 C14 120.4(3) . . ?
C16 C15 H15 119.8 . . ?
C14 C15 H15 119.8 . . ?
C8 C9 C10 119.1(3) . . ?
C8 C9 H9 120.5 . . ?
C10 C9 H9 120.5 . . ?
C15 C14 C13 118.6(3) . . ?
C15 C14 H14 120.7 . . ?
C13 C14 H14 120.7 . . ?
O1 C17 H17A 109.5 . . ?
O1 C17 H17B 109.5 . . ?
H17A C17 H17B 109.5 . . ?
O1 C17 H17C 109.5 . . ?
H17A C17 H17C 109.5 . . ?
H17B C17 H17C 109.5 . . ?
N7 C11 C10 118.4(3) . . ?
N7 C11 H11 120.8 . . ?
C10 C11 H11 120.8 . . ?
C11 C10 C9 120.2(3) . . ?
C11 C10 H10 119.9 . . ?
C9 C10 H10 119.9 . . ?

loop_
_geom_bond_atom_site_label_1
_geom_bond_atom_site_label_2
_geom_bond_distance
_geom_bond_site_symmetry_2
_geom_bond_publ_flag
Fe1 C1 1.8770(10) 2_566 ?
Fe1 C1 1.8770(10) . ?
Fe1 C2 1.888(3) 2_566 ?
Fe1 C2 1.888(3) . ?
Fe1 C3 1.890(3) . ?
Fe1 C3 1.890(3) 2_566 ?
Fe2 C4 1.891(3) 2_677 ?
Fe2 C4 1.891(3) . ?
Fe2 C6 1.907(3) . ?
Fe2 C6 1.907(3) 2_677 ?
Fe2 C5 1.917(3) . ?
Fe2 C5 1.917(3) 2_677 ?
Cl2 C13 1.725(3) . ?
Cl1 C8 1.724(3) . ?
O1 C17 1.424(3) . ?
O1 H1 0.843(17) . ?
N3 C3 1.150(3) . ?
N8 C12 1.324(3) . ?
N8 C16 1.335(4) . ?
N8 H8N 0.8600 . ?
N2 C2 1.146(3) . ?
N2 H2N 0.979(19) . ?
N4 C4 1.141(3) . ?
N4 H4N 0.988(19) . ?
N6 C6 1.157(3) . ?
N1 C1 1.185(2) . ?
N5 C5 1.159(3) . ?
N7 C7 1.326(4) . ?
N7 C11 1.334(4) . ?
N7 H7N 0.8600 . ?
C12 C13 1.355(4) . ?
C12 H12 0.9300 . ?
C13 C14 1.367(4) . ?
C8 C7 1.348(4) . ?
C8 C9 1.363(4) . ?
C16 C15 1.349(5) . ?
C16 H16 0.9300 . ?
C7 H7 0.9300 . ?
C15 C14 1.356(5) . ?
C15 H15 0.9300 . ?
C9 C10 1.366(4) . ?
C9 H9 0.9300 . ?
C14 H14 0.9300 . ?
C17 H17A 0.9600 . ?
C17 H17B 0.9600 . ?
C17 H17C 0.9600 . ?
C11 C10 1.359(5) . ?
C11 H11 0.9300 . ?
C10 H10 0.9300 . ?
